data_4021581
loop_
_publ_author_name
'David A. Henderson'
'Philip N. Collier'
'Gregoire Pav\'e'
'Paula Rzepa'
'Andrew J. P. White'
'Jeremy N. Burrows'
'Anthony G. M. Barrett'

_publ_section_title
;
 Studies on the Total Synthesis of Lactonamycin:
 Construction of Model ABCD Ring Systems
;
_journal_name_full 'Journal of Organic Chemistry'
_journal_page_first 2434
_journal_page_last 2444
_journal_paper_doi 10.1021/jo052637c
_journal_volume 71
_journal_year 2006
_chemical_formula_sum 'C14 H11 N O6'
_chemical_formula_weight 289.24
_chemical_name_systematic
; 
 ? 
;
_space_group_IT_number 61
_symmetry_cell_setting orthorhombic
_symmetry_space_group_name_Hall '-P 2ac 2ab'
_symmetry_space_group_name_H-M 'P b c a'
_atom_sites_solution_hydrogens geom
_atom_sites_solution_primary direct
_atom_sites_solution_secondary difmap
_audit_creation_method SHELXL-97
_cell_angle_alpha 90.00
_cell_angle_beta 90.00
_cell_angle_gamma 90.00
_cell_formula_units_Z 8
_cell_length_a 11.822(4)
_cell_length_b 10.170(3)
_cell_length_c 20.703(4)
_cell_measurement_reflns_used 55
_cell_measurement_temperature 293(2)
_cell_measurement_theta_max 47.99
_cell_measurement_theta_min 4.26
_cell_volume 2489.1(13)
_computing_cell_refinement 'Bruker XSCANS'
_computing_data_collection 'Bruker XSCANS'
_computing_data_reduction 'Bruker SHELXTL'
_computing_molecular_graphics 'Bruker SHELXTL'
_computing_publication_material 'Bruker SHELXTL'
_computing_structure_refinement 'SHELXL-97 (Sheldrick, 1997)'
_computing_structure_solution 'SHELXS-97 (Sheldrick, 1990)'
_diffrn_ambient_temperature 293(2)
_diffrn_measured_fraction_theta_full 0.998
_diffrn_measured_fraction_theta_max 0.998
_diffrn_measurement_device_type 'Bruker P4'
_diffrn_measurement_method '\w scans'
_diffrn_radiation_monochromator graphite
_diffrn_radiation_source 'fine-focus sealed tube'
_diffrn_radiation_type CuK\a
_diffrn_radiation_wavelength 1.54178
_diffrn_reflns_av_R_equivalents 0.0000
_diffrn_reflns_av_sigmaI/netI 0.0272
_diffrn_reflns_limit_h_max 13
_diffrn_reflns_limit_h_min 0
_diffrn_reflns_limit_k_max 11
_diffrn_reflns_limit_k_min 0
_diffrn_reflns_limit_l_max 24
_diffrn_reflns_limit_l_min 0
_diffrn_reflns_number 2105
_diffrn_reflns_theta_full 65.00
_diffrn_reflns_theta_max 65.00
_diffrn_reflns_theta_min 4.27
_diffrn_standards_interval_count 97
_diffrn_standards_number 3
_exptl_absorpt_coefficient_mu 1.049
_exptl_absorpt_correction_T_max 0.7199
_exptl_absorpt_correction_T_min 0.2686
_exptl_absorpt_correction_type empirical
_exptl_crystal_colour Colourless
_exptl_crystal_density_diffrn 1.544
_exptl_crystal_density_method 'not measured'
_exptl_crystal_description prisms
_exptl_crystal_F_000 1200
_exptl_crystal_size_max 0.25
_exptl_crystal_size_mid 0.25
_exptl_crystal_size_min 0.20
_refine_diff_density_max 0.490
_refine_diff_density_min -0.275
_refine_diff_density_rms 0.048
_refine_ls_extinction_coef 0.0008(3)
_refine_ls_extinction_expression Fc^*^=kFc[1+0.001xFc^2^\l^3^/sin(2\q)]^-1/4^
_refine_ls_extinction_method SHELXL
_refine_ls_goodness_of_fit_ref 1.045
_refine_ls_hydrogen_treatment mixed
_refine_ls_matrix_type full
_refine_ls_number_parameters 199
_refine_ls_number_reflns 2105
_refine_ls_number_restraints 2
_refine_ls_restrained_S_all 1.044
_refine_ls_R_factor_all 0.0672
_refine_ls_R_factor_gt 0.0541
_refine_ls_shift/su_max 0.000
_refine_ls_shift/su_mean 0.000
_refine_ls_structure_factor_coef Fsqd
_refine_ls_weighting_details 'calc w=1/[\s^2^(Fo^2^)+(0.0900P)^2^+0.6908P] where P=(Fo^2^+2Fc^2^)/3'
_refine_ls_weighting_scheme calc
_refine_ls_wR_factor_gt 0.1484
_refine_ls_wR_factor_ref 0.1586
_reflns_number_gt 1666
_reflns_number_total 2105
_reflns_threshold_expression >2sigma(I)
_cod_data_source_file jo052637csi20051223_025640_4.cif
_cod_depositor_comments
;
The following automatic conversions were performed:
'_symmetry_cell_setting' value 'Orthorhombic' changed to 'orthorhombic'
according to '/home/saulius/struct/CIF-dictionaries/cif_core.dic'
dictionary named 'cif_core.dic' version 2.4.1 from
2010-06-29.

'_exptl_absorpt_correction_type' value 'Empirical' changed to
'empirical' according to
'/home/saulius/struct/CIF-dictionaries/cif_core.dic' dictionary named
'cif_core.dic' version 2.4.1 from 2010-06-29.

Automatic conversion script
Id: cif_fix_enum 1527 2010-12-29 10:47:43Z saulius 
;
_cod_database_code 4021581

loop_
_symmetry_equiv_pos_as_xyz
'x, y, z'
'-x+1/2, -y, z+1/2'
'-x, y+1/2, -z+1/2'
'x+1/2, -y+1/2, -z'
'-x, -y, -z'
'x-1/2, y, -z-1/2'
'x, -y-1/2, z-1/2'
'-x-1/2, y-1/2, z'

loop_
_atom_site_label
_atom_site_type_symbol
_atom_site_fract_x
_atom_site_fract_y
_atom_site_fract_z
_atom_site_U_iso_or_equiv
_atom_site_adp_type
_atom_site_occupancy
_atom_site_symmetry_multiplicity
_atom_site_calc_flag
_atom_site_refinement_flags
O1 O 0.49152(15) 0.22889(18) 0.40323(7) 0.0500(5) Uani 1 1 d .
C2 C 0.4618(2) 0.0994(3) 0.39768(13) 0.0553(6) Uani 1 1 d .
O2 O 0.4202(2) 0.0429(2) 0.44166(10) 0.0711(6) Uani 1 1 d .
C3 C 0.4906(3) 0.0502(3) 0.33134(15) 0.0675(8) Uani 1 1 d .
H3A H 0.4226 0.0340 0.3064 0.081 Uiso 1 1 calc R
H3B H 0.5341 -0.0305 0.3338 0.081 Uiso 1 1 calc R
C4 C 0.5598(2) 0.1590(3) 0.30129(13) 0.0595(7) Uani 1 1 d .
H4A H 0.5415 0.1717 0.2555 0.071 Uiso 1 1 calc R
O5 O 0.67854(17) 0.1373(2) 0.31115(11) 0.0687(6) Uani 1 1 d .
C6 C 0.7238(2) 0.2315(3) 0.35632(14) 0.0593(7) Uani 1 1 d .
H6A H 0.8005 0.2557 0.3448 0.071 Uiso 1 1 calc R
H6B H 0.7237 0.1961 0.3998 0.071 Uiso 1 1 calc R
C7 C 0.6456(2) 0.3490(3) 0.35138(12) 0.0515(6) Uani 1 1 d .
O7 O 0.66044(17) 0.4187(2) 0.29192(9) 0.0629(6) Uani 1 1 d D
H7 H 0.723(3) 0.468(5) 0.298(3) 0.15(2) Uiso 1 1 d D
C8 C 0.6335(2) 0.4478(3) 0.40595(12) 0.0506(6) Uani 1 1 d .
N8 N 0.7054(2) 0.4730(3) 0.45027(11) 0.0629(7) Uani 1 1 d .
O8 O 0.8039(2) 0.4000(3) 0.44476(12) 0.0780(7) Uani 1 1 d D
H8 H 0.836(4) 0.434(5) 0.4803(15) 0.130(18) Uiso 1 1 d D
C9 C 0.5291(2) 0.5292(3) 0.40421(12) 0.0536(6) Uani 1 1 d .
C10 C 0.5186(3) 0.6408(3) 0.44300(15) 0.0634(7) Uani 1 1 d .
H10A H 0.5756 0.6613 0.4723 0.076 Uiso 1 1 calc R
C11 C 0.4251(3) 0.7212(3) 0.43859(17) 0.0751(9) Uani 1 1 d .
H11A H 0.4192 0.7943 0.4653 0.090 Uiso 1 1 calc R
C12 C 0.3400(3) 0.6941(4) 0.39474(18) 0.0782(10) Uani 1 1 d .
H12A H 0.2784 0.7505 0.3910 0.094 Uiso 1 1 calc R
C13 C 0.3468(3) 0.5830(4) 0.35657(15) 0.0684(8) Uani 1 1 d .
H13A H 0.2886 0.5634 0.3279 0.082 Uiso 1 1 calc R
C14 C 0.4410(2) 0.4995(3) 0.36078(12) 0.0562(7) Uani 1 1 d .
C15 C 0.4442(2) 0.3795(3) 0.32044(12) 0.0560(7) Uani 1 1 d .
O15 O 0.3814(2) 0.3590(3) 0.27466(11) 0.0798(7) Uani 1 1 d .
C16 C 0.5316(2) 0.2800(3) 0.34149(11) 0.0504(6) Uani 1 1 d .

loop_
_atom_site_aniso_label
_atom_site_aniso_U_11
_atom_site_aniso_U_22
_atom_site_aniso_U_33
_atom_site_aniso_U_23
_atom_site_aniso_U_13
_atom_site_aniso_U_12
O1 0.0583(10) 0.0576(10) 0.0342(8) -0.0013(7) 0.0057(7) -0.0055(8)
C2 0.0534(15) 0.0602(15) 0.0521(14) -0.0041(12) 0.0064(11) -0.0031(12)
O2 0.0848(15) 0.0604(12) 0.0681(13) 0.0037(10) 0.0247(11) -0.0039(11)
C3 0.0656(18) 0.078(2) 0.0591(17) -0.0215(15) 0.0069(13) -0.0080(15)
C4 0.0505(14) 0.087(2) 0.0411(13) -0.0110(13) 0.0012(10) -0.0009(14)
O5 0.0542(11) 0.0846(15) 0.0672(12) -0.0184(10) 0.0023(9) 0.0017(10)
C6 0.0515(15) 0.0715(18) 0.0548(14) -0.0031(13) -0.0035(11) 0.0017(13)
C7 0.0448(13) 0.0696(17) 0.0401(12) 0.0077(11) -0.0016(9) -0.0045(12)
O7 0.0516(11) 0.0957(15) 0.0414(9) 0.0162(9) 0.0021(8) -0.0050(10)
C8 0.0544(14) 0.0556(14) 0.0419(12) 0.0076(10) -0.0062(10) -0.0032(11)
N8 0.0647(14) 0.0696(15) 0.0544(13) 0.0100(11) -0.0120(11) -0.0011(12)
O8 0.0697(14) 0.0919(17) 0.0723(14) -0.0075(12) -0.0212(11) 0.0086(12)
C9 0.0567(15) 0.0609(15) 0.0432(13) 0.0118(11) 0.0025(10) -0.0026(12)
C10 0.0707(18) 0.0601(17) 0.0593(16) 0.0067(12) 0.0010(13) 0.0009(14)
C11 0.090(2) 0.0600(18) 0.075(2) 0.0076(15) 0.0120(17) 0.0091(17)
C12 0.076(2) 0.078(2) 0.081(2) 0.0193(18) 0.0136(17) 0.0210(17)
C13 0.0529(16) 0.091(2) 0.0615(16) 0.0166(16) 0.0012(13) 0.0099(15)
C14 0.0521(14) 0.0715(17) 0.0450(13) 0.0151(12) 0.0035(10) 0.0016(12)
C15 0.0441(13) 0.0814(19) 0.0425(12) 0.0098(12) -0.0007(10) -0.0037(12)
O15 0.0645(13) 0.1130(19) 0.0617(13) 0.0005(12) -0.0234(10) 0.0009(13)
C16 0.0485(13) 0.0705(16) 0.0320(11) 0.0043(11) 0.0020(9) -0.0051(12)

loop_
_atom_type_symbol
_atom_type_description
_atom_type_scat_dispersion_real
_atom_type_scat_dispersion_imag
_atom_type_scat_source
C C 0.0181 0.0091 'International Tables Vol C Tables 4.2.6.8 and 6.1.1.4'
H H 0.0000 0.0000 'International Tables Vol C Tables 4.2.6.8 and 6.1.1.4'
N N 0.0311 0.0180 'International Tables Vol C Tables 4.2.6.8 and 6.1.1.4'
O O 0.0492 0.0322 'International Tables Vol C Tables 4.2.6.8 and 6.1.1.4'

loop_
_geom_angle_atom_site_label_1
_geom_angle_atom_site_label_2
_geom_angle_atom_site_label_3
_geom_angle
C2 O1 C16 110.67(19)
O2 C2 O1 120.6(2)
O2 C2 C3 129.5(3)
O1 C2 C3 109.8(2)
C2 C3 C4 104.8(2)
O5 C4 C3 111.0(3)
O5 C4 C16 105.1(2)
C3 C4 C16 104.4(2)
C4 O5 C6 110.6(2)
O5 C6 C7 104.7(2)
O7 C7 C6 112.0(2)
O7 C7 C8 108.9(2)
C6 C7 C8 121.9(2)
O7 C7 C16 102.70(19)
C6 C7 C16 100.7(2)
C8 C7 C16 108.7(2)
N8 C8 C9 117.2(3)
N8 C8 C7 127.3(3)
C9 C8 C7 115.3(2)
C8 N8 O8 113.1(3)
C10 C9 C14 118.4(3)
C10 C9 C8 120.8(3)
C14 C9 C8 120.7(3)
C11 C10 C9 121.1(3)
C10 C11 C12 120.6(3)
C13 C12 C11 119.7(3)
C12 C13 C14 120.4(3)
C13 C14 C9 119.8(3)
C13 C14 C15 119.0(3)
C9 C14 C15 121.2(3)
O15 C15 C14 124.3(3)
O15 C15 C16 121.6(3)
C14 C15 C16 114.1(2)
O1 C16 C15 105.6(2)
O1 C16 C4 105.2(2)
C15 C16 C4 122.2(2)
O1 C16 C7 109.37(19)
C15 C16 C7 109.5(2)
C4 C16 C7 104.5(2)

loop_
_geom_bond_atom_site_label_1
_geom_bond_atom_site_label_2
_geom_bond_distance
O1 C2 1.368(3)
O1 C16 1.459(3)
C2 O2 1.184(3)
C2 C3 1.501(4)
C3 C4 1.510(5)
C4 O5 1.436(4)
C4 C16 1.522(4)
O5 C6 1.442(4)
C6 C7 1.514(4)
C7 O7 1.431(3)
C7 C8 1.518(4)
C7 C16 1.532(4)
C8 N8 1.276(4)
C8 C9 1.487(4)
N8 O8 1.386(4)
C9 C10 1.396(4)
C9 C14 1.409(4)
C10 C11 1.377(5)
C11 C12 1.383(6)
C12 C13 1.381(5)
C13 C14 1.403(4)
C14 C15 1.479(4)
C15 O15 1.222(3)
C15 C16 1.510(4)
